data_7061251
loop_
_publ_author_name
'Motornov, Vladimir A.'
'Tabolin, Andrey A.'
'Ioffe, Sema L.'

_publ_section_title
;
 Oxidative [3+2]-annulation of nitroalkenes and azolium ylides in the
 presence of Cu(ii): efficient synthesis of [5,5]-annulated N-fused
 heterocycles
;
_journal_issue 9
_journal_name_full 'New Journal of Chemistry'
_journal_page_first 4134
_journal_page_last 4141
_journal_paper_doi 10.1039/D1NJ05332A
_journal_volume 46
_journal_year 2022
_chemical_formula_moiety 'C19 H11 Cl F N O S'
_chemical_formula_sum 'C19 H11 Cl F N O S'
_chemical_formula_weight 355.80
_space_group_crystal_system monoclinic
_space_group_IT_number 14
_space_group_name_Hall '-P 2yn'
_space_group_name_H-M_alt 'P 1 21/n 1'
_atom_sites_solution_hydrogens geom
_atom_sites_solution_primary direct
_atom_sites_solution_secondary difmap
_audit_creation_method SHELXL-2018/3
_audit_update_record
;
2021-09-03 deposited with the CCDC.	2022-01-26 downloaded from the CCDC.
;
_cell_angle_alpha 90
_cell_angle_beta 108.645(3)
_cell_angle_gamma 90
_cell_formula_units_Z 4
_cell_length_a 11.9876(12)
_cell_length_b 10.8264(11)
_cell_length_c 13.1607(14)
_cell_measurement_reflns_used 9985
_cell_measurement_temperature 100(2)
_cell_measurement_theta_max 31.89
_cell_measurement_theta_min 2.49
_cell_volume 1618.4(3)
_computing_cell_refinement 'SAINT (Bruker, 2019)'
_computing_data_collection '<i>APEX3</i> (Bruker, 2019)'
_computing_data_reduction 'SAINT (Bruker, 2019)'
_computing_molecular_graphics 'SHELXTL (Sheldrick, Acta Cryst., 2008, A64, 112-122)'
_computing_publication_material 'SHELXTL (Sheldrick, Acta Cryst., 2008, A64, 112-122)'
_computing_structure_refinement 'SHELXL-2018 (Sheldrick, Acta Cryst., 2015, C71, 3-8)'
_computing_structure_solution 'SHELXT, SHELXS-2013 (Sheldrick, Acta Cryst., 2015, A71, 3-8)'
_diffrn_ambient_temperature 100(2)
_diffrn_detector_area_resol_mean 7.31
_diffrn_measured_fraction_theta_full 0.998
_diffrn_measured_fraction_theta_max 0.999
_diffrn_measurement_device_type 'Bruker AXS D8 QUEST, Photon III detector'
_diffrn_measurement_method '\f and \w shutterless scans'
_diffrn_radiation_monochromator graphite
_diffrn_radiation_type MoK\a
_diffrn_radiation_wavelength 0.71073
_diffrn_reflns_av_R_equivalents 0.0870
_diffrn_reflns_av_unetI/netI 0.0584
_diffrn_reflns_Laue_measured_fraction_full 0.998
_diffrn_reflns_Laue_measured_fraction_max 0.999
_diffrn_reflns_limit_h_max 17
_diffrn_reflns_limit_h_min -17
_diffrn_reflns_limit_k_max 15
_diffrn_reflns_limit_k_min -15
_diffrn_reflns_limit_l_max 16
_diffrn_reflns_limit_l_min -18
_diffrn_reflns_number 31501
_diffrn_reflns_point_group_measured_fraction_full 0.998
_diffrn_reflns_point_group_measured_fraction_max 0.999
_diffrn_reflns_theta_full 25.242
_diffrn_reflns_theta_max 30.499
_diffrn_reflns_theta_min 2.491
_diffrn_source 'sealed X-Ray tube'
_diffrn_source_current 30
_diffrn_source_power 50
_diffrn_source_size '0.6 mm, fine-focus'
_exptl_absorpt_coefficient_mu 0.380
_exptl_absorpt_correction_T_max 0.7465
_exptl_absorpt_correction_T_min 0.4771
_exptl_absorpt_correction_type multi-scan
_exptl_absorpt_process_details 'SADABS 2016/2 (Krause et al., J. Appl. Cryst. 2015, 48, 3-10)'
_exptl_crystal_colour yellow
_exptl_crystal_density_diffrn 1.460
_exptl_crystal_density_method 'not measured'
_exptl_crystal_description block
_exptl_crystal_F_000 728
_exptl_crystal_size_max 0.380
_exptl_crystal_size_mid 0.190
_exptl_crystal_size_min 0.130
_refine_diff_density_max 0.357
_refine_diff_density_min -0.516
_refine_diff_density_rms 0.083
_refine_ls_extinction_method none
_refine_ls_goodness_of_fit_ref 1.081
_refine_ls_hydrogen_treatment constr
_refine_ls_matrix_type full
_refine_ls_number_parameters 239
_refine_ls_number_reflns 4930
_refine_ls_number_restraints 8
_refine_ls_restrained_S_all 1.081
_refine_ls_R_factor_all 0.0958
_refine_ls_R_factor_gt 0.0674
_refine_ls_shift/su_max 0.001
_refine_ls_shift/su_mean 0.000
_refine_ls_structure_factor_coef Fsqd
_refine_ls_weighting_details 'w=1/[\s^2^(Fo^2^)+(0.0622P)^2^+2.2847P] where P=(Fo^2^+2Fc^2^)/3'
_refine_ls_weighting_scheme calc
_refine_ls_wR_factor_gt 0.1647
_refine_ls_wR_factor_ref 0.1837
_reflns_Friedel_coverage 0.000
_reflns_number_gt 3516
_reflns_number_total 4930
_reflns_threshold_expression 'I > 2\s(I)'
_cod_data_source_file d1nj05332a2.cif
_cod_data_source_block VM1855
_cod_depositor_comments 'Adding full bibliography for 7061251--7061253.cif.'
_cod_original_sg_symbol_H-M 'P 21/n'
_cod_database_code 7061251
_shelx_shelxl_version_number 2018/3
_shelx_space_group_comment
;
The symmetry employed for this shelxl refinement is uniquely defined
by the following loop, which should always be used as a source of
symmetry information in preference to the above space-group names.
They are only intended as comments.
;
_shelx_estimated_absorpt_t_min 0.869
_shelx_estimated_absorpt_t_max 0.952

loop_
_space_group_symop_operation_xyz
'x, y, z'
'-x+1/2, y+1/2, -z+1/2'
'-x, -y, -z'
'x-1/2, -y-1/2, z-1/2'

loop_
_atom_site_label
_atom_site_type_symbol
_atom_site_fract_x
_atom_site_fract_y
_atom_site_fract_z
_atom_site_U_iso_or_equiv
_atom_site_adp_type
_atom_site_occupancy
_atom_site_site_symmetry_order
_atom_site_calc_flag
_atom_site_refinement_flags_posn
_atom_site_refinement_flags_adp
_atom_site_refinement_flags_occupancy
_atom_site_disorder_assembly
_atom_site_disorder_group
C7A C 0.4751(3) 0.4947(3) 0.2480(2) 0.0239(6) Uani 0.7822(14) 1 d D . P A 1
C8A C 0.3663(3) 0.4785(3) 0.2638(3) 0.0260(6) Uani 0.7822(14) 1 d D . P A 1
C9A C 0.2759(3) 0.4109(3) 0.1920(3) 0.0307(7) Uani 0.7822(14) 1 d D . P A 1
H9A H 0.202392 0.400894 0.204040 0.037 Uiso 0.7822(14) 1 calc R U P A 1
C10A C 0.2951(4) 0.3587(4) 0.1033(3) 0.0374(8) Uani 0.7822(14) 1 d D . P A 1
H10A H 0.234637 0.311264 0.054715 0.045 Uiso 0.7822(14) 1 calc R U P A 1
C11A C 0.4015(3) 0.3747(4) 0.0840(3) 0.0354(7) Uani 0.7822(14) 1 d D . P A 1
H11A H 0.413455 0.338981 0.022346 0.043 Uiso 0.7822(14) 1 calc R U P A 1
C12A C 0.4908(3) 0.4434(3) 0.1558(3) 0.0293(6) Uani 0.7822(14) 1 d D . P A 1
H12A H 0.563093 0.455512 0.142056 0.035 Uiso 0.7822(14) 1 calc R U P A 1
Cl1A Cl 0.34257(7) 0.53516(9) 0.37844(7) 0.0342(2) Uani 0.7822(14) 1 d D . P A 1
C7B C 0.4584(6) 0.4933(12) 0.2824(7) 0.0239(6) Uani 0.2178(14) 1 d D . P A 2
C12B C 0.3649(7) 0.4782(11) 0.3231(9) 0.0293(6) Uani 0.2178(14) 1 d D . P A 2
H12B H 0.369960 0.511062 0.391376 0.035 Uiso 0.2178(14) 1 calc R U P A 2
C11B C 0.2642(10) 0.4146(12) 0.2632(9) 0.0354(7) Uani 0.2178(14) 1 d D . P A 2
H11B H 0.198942 0.406801 0.288835 0.043 Uiso 0.2178(14) 1 calc R U P A 2
C10B C 0.2605(11) 0.3627(14) 0.1656(9) 0.0374(8) Uani 0.2178(14) 1 d D . P A 2
H10B H 0.193217 0.315900 0.126982 0.045 Uiso 0.2178(14) 1 calc R U P A 2
C9B C 0.3509(8) 0.3765(12) 0.1226(9) 0.0307(7) Uani 0.2178(14) 1 d D . P A 2
H9B H 0.345831 0.342499 0.054765 0.037 Uiso 0.2178(14) 1 calc R U P A 2
C8B C 0.4498(7) 0.4425(11) 0.1829(7) 0.0260(6) Uani 0.2178(14) 1 d D . P A 2
Cl1B Cl 0.5630(3) 0.4634(3) 0.1291(2) 0.0342(2) Uani 0.2178(14) 1 d D . P A 2
O1 O 0.84337(16) 0.36873(19) 0.41396(17) 0.0350(4) Uani 1 1 d . . . . .
C1 C 0.5737(2) 0.5573(3) 0.3322(2) 0.0302(5) Uani 1 1 d D . . . .
S1 S 0.77053(7) 0.82926(7) 0.50356(6) 0.0375(2) Uani 1 1 d . . . . .
F1 F 0.48955(15) 0.76285(16) 0.32728(16) 0.0449(5) Uani 1 1 d . . . . .
C2 C 0.5781(2) 0.6807(3) 0.3617(2) 0.0326(6) Uani 1 1 d . . . . .
N1 N 0.75459(18) 0.6025(2) 0.44270(17) 0.0273(4) Uani 1 1 d . . . . .
C3 C 0.6896(2) 0.7086(3) 0.4300(2) 0.0307(5) Uani 1 1 d . . . . .
C4 C 0.8912(2) 0.7306(3) 0.5509(2) 0.0361(6) Uani 1 1 d . . . . .
H4 H 0.965049 0.756151 0.599036 0.043 Uiso 1 1 calc R U . . .
C6 C 0.6858(2) 0.5060(2) 0.3850(2) 0.0280(5) Uani 1 1 d . . . . .
C5 C 0.8698(2) 0.6157(3) 0.5129(2) 0.0319(6) Uani 1 1 d . . . . .
H5 H 0.925855 0.550597 0.531291 0.038 Uiso 1 1 calc R U . . .
C15 C 0.5540(2) 0.2631(3) 0.3832(2) 0.0303(5) Uani 1 1 d . . . . .
H15 H 0.533042 0.326664 0.423481 0.036 Uiso 1 1 calc R U . . .
C14 C 0.6551(2) 0.2754(2) 0.3533(2) 0.0265(5) Uani 1 1 d . . . . .
C13 C 0.7351(2) 0.3840(3) 0.3857(2) 0.0278(5) Uani 1 1 d . . . . .
C16 C 0.4839(3) 0.1584(3) 0.3545(3) 0.0386(7) Uani 1 1 d . . . . .
H16 H 0.415716 0.149472 0.375820 0.046 Uiso 1 1 calc R U . . .
C17 C 0.5145(3) 0.0666(3) 0.2941(3) 0.0464(8) Uani 1 1 d . . . . .
H17 H 0.465518 -0.003894 0.272258 0.056 Uiso 1 1 calc R U . . .
C18 C 0.6159(3) 0.0774(3) 0.2655(3) 0.0431(7) Uani 1 1 d . . . . .
H18 H 0.636741 0.013695 0.225314 0.052 Uiso 1 1 calc R U . . .
C19 C 0.6867(3) 0.1809(3) 0.2956(2) 0.0345(6) Uani 1 1 d . . . . .
H19 H 0.756851 0.187553 0.277059 0.041 Uiso 1 1 calc R U . . .

loop_
_atom_site_aniso_label
_atom_site_aniso_U_11
_atom_site_aniso_U_22
_atom_site_aniso_U_33
_atom_site_aniso_U_23
_atom_site_aniso_U_13
_atom_site_aniso_U_12
C7A 0.0242(13) 0.0243(13) 0.0224(16) 0.0016(13) 0.0066(11) -0.0009(11)
C8A 0.0244(14) 0.0307(16) 0.0222(13) -0.0041(12) 0.0063(11) 0.0010(12)
C9A 0.0231(14) 0.0337(18) 0.0322(17) -0.0065(14) 0.0045(13) -0.0006(13)
C10A 0.0361(18) 0.0377(19) 0.0323(17) -0.0125(15) 0.0021(14) -0.0031(16)
C11A 0.0388(18) 0.0392(19) 0.0260(15) -0.0081(14) 0.0071(13) 0.0041(15)
C12A 0.0294(15) 0.0344(17) 0.0243(14) -0.0004(12) 0.0088(12) 0.0040(13)
Cl1A 0.0291(4) 0.0475(5) 0.0290(4) -0.0094(3) 0.0134(3) -0.0067(3)
C7B 0.0242(13) 0.0243(13) 0.0224(16) 0.0016(13) 0.0066(11) -0.0009(11)
C12B 0.0294(15) 0.0344(17) 0.0243(14) -0.0004(12) 0.0088(12) 0.0040(13)
C11B 0.0388(18) 0.0392(19) 0.0260(15) -0.0081(14) 0.0071(13) 0.0041(15)
C10B 0.0361(18) 0.0377(19) 0.0323(17) -0.0125(15) 0.0021(14) -0.0031(16)
C9B 0.0231(14) 0.0337(18) 0.0322(17) -0.0065(14) 0.0045(13) -0.0006(13)
C8B 0.0244(14) 0.0307(16) 0.0222(13) -0.0041(12) 0.0063(11) 0.0010(12)
Cl1B 0.0291(4) 0.0475(5) 0.0290(4) -0.0094(3) 0.0134(3) -0.0067(3)
O1 0.0242(9) 0.0366(11) 0.0438(11) 0.0050(9) 0.0104(8) 0.0026(8)
C1 0.0246(12) 0.0273(13) 0.0363(13) -0.0016(10) 0.0061(10) -0.0021(10)
S1 0.0351(4) 0.0372(4) 0.0406(4) -0.0123(3) 0.0124(3) -0.0115(3)
F1 0.0315(9) 0.0299(9) 0.0644(12) -0.0034(8) 0.0029(8) 0.0040(7)
C2 0.0252(12) 0.0293(13) 0.0399(14) -0.0019(11) 0.0057(10) 0.0007(10)
N1 0.0217(9) 0.0310(11) 0.0285(10) -0.0035(9) 0.0073(8) -0.0039(8)
C3 0.0281(12) 0.0295(13) 0.0354(13) -0.0026(11) 0.0115(10) -0.0049(10)
C4 0.0262(12) 0.0501(17) 0.0314(13) -0.0092(12) 0.0086(10) -0.0099(12)
C6 0.0229(11) 0.0287(12) 0.0311(12) -0.0020(10) 0.0067(9) -0.0024(9)
C5 0.0220(11) 0.0471(16) 0.0269(12) -0.0039(11) 0.0085(9) -0.0054(11)
C15 0.0287(12) 0.0296(13) 0.0349(13) -0.0013(11) 0.0135(10) 0.0010(10)
C14 0.0256(11) 0.0260(12) 0.0285(12) 0.0020(9) 0.0096(9) 0.0003(9)
C13 0.0245(11) 0.0320(13) 0.0277(12) 0.0024(10) 0.0094(9) 0.0010(10)
C16 0.0349(14) 0.0346(15) 0.0549(18) -0.0032(13) 0.0266(14) -0.0039(12)
C17 0.0501(18) 0.0311(15) 0.067(2) -0.0113(15) 0.0315(17) -0.0100(13)
C18 0.0474(17) 0.0320(15) 0.060(2) -0.0102(14) 0.0307(16) -0.0014(13)
C19 0.0372(14) 0.0337(14) 0.0388(15) -0.0007(11) 0.0208(12) 0.0032(11)

loop_
_atom_type_symbol
_atom_type_description
_atom_type_scat_dispersion_real
_atom_type_scat_dispersion_imag
_atom_type_scat_source
C C 0.0033 0.0016 'International Tables Vol C Tables 4.2.6.8 and 6.1.1.4'
H H 0.0000 0.0000 'International Tables Vol C Tables 4.2.6.8 and 6.1.1.4'
N N 0.0061 0.0033 'International Tables Vol C Tables 4.2.6.8 and 6.1.1.4'
O O 0.0106 0.0060 'International Tables Vol C Tables 4.2.6.8 and 6.1.1.4'
F F 0.0171 0.0103 'International Tables Vol C Tables 4.2.6.8 and 6.1.1.4'
S S 0.1246 0.1234 'International Tables Vol C Tables 4.2.6.8 and 6.1.1.4'
Cl Cl 0.1484 0.1585 'International Tables Vol C Tables 4.2.6.8 and 6.1.1.4'

loop_
_geom_angle_atom_site_label_1
_geom_angle_atom_site_label_2
_geom_angle_atom_site_label_3
_geom_angle
_geom_angle_site_symmetry_1
_geom_angle_site_symmetry_3
_geom_angle_publ_flag
C8A C7A C12A 118.0(3) . . ?
C8A C7A C1 120.0(3) . . ?
C12A C7A C1 121.8(3) . . ?
C7A C8A C9A 121.7(3) . . ?
C7A C8A Cl1A 120.4(2) . . ?
C9A C8A Cl1A 117.8(2) . . ?
C10A C9A C8A 118.9(3) . . ?
C10A C9A H9A 120.6 . . ?
C8A C9A H9A 120.6 . . ?
C9A C10A C11A 121.0(3) . . ?
C9A C10A H10A 119.5 . . ?
C11A C10A H10A 119.5 . . ?
C10A C11A C12A 119.5(3) . . ?
C10A C11A H11A 120.2 . . ?
C12A C11A H11A 120.2 . . ?
C11A C12A C7A 120.8(3) . . ?
C11A C12A H12A 119.6 . . ?
C7A C12A H12A 119.6 . . ?
C8B C7B C12B 119.1(6) . . ?
C8B C7B C1 112.0(6) . . ?
C12B C7B C1 128.8(6) . . ?
C11B C12B C7B 119.7(9) . . ?
C11B C12B H12B 120.1 . . ?
C7B C12B H12B 120.1 . . ?
C10B C11B C12B 119.3(12) . . ?
C10B C11B H11B 120.4 . . ?
C12B C11B H11B 120.4 . . ?
C9B C10B C11B 122.4(12) . . ?
C9B C10B H10B 118.8 . . ?
C11B C10B H10B 118.8 . . ?
C10B C9B C8B 117.3(10) . . ?
C10B C9B H9B 121.3 . . ?
C8B C9B H9B 121.3 . . ?
C7B C8B C9B 122.0(6) . . ?
C7B C8B Cl1B 120.0(6) . . ?
C9B C8B Cl1B 118.0(6) . . ?
C2 C1 C6 107.2(2) . . ?
C2 C1 C7B 121.0(6) . . ?
C6 C1 C7B 129.2(6) . . ?
C2 C1 C7A 126.3(3) . . ?
C6 C1 C7A 125.9(3) . . ?
C3 S1 C4 89.42(14) . . ?
F1 C2 C3 124.6(3) . . ?
F1 C2 C1 125.9(2) . . ?
C3 C2 C1 109.5(2) . . ?
C3 N1 C6 110.4(2) . . ?
C3 N1 C5 113.5(2) . . ?
C6 N1 C5 136.1(2) . . ?
N1 C3 C2 106.9(2) . . ?
N1 C3 S1 111.76(19) . . ?
C2 C3 S1 141.4(2) . . ?
C5 C4 S1 113.5(2) . . ?
C5 C4 H4 123.3 . . ?
S1 C4 H4 123.3 . . ?
N1 C6 C1 106.0(2) . . ?
N1 C6 C13 120.7(2) . . ?
C1 C6 C13 133.2(2) . . ?
C4 C5 N1 111.9(3) . . ?
C4 C5 H5 124.1 . . ?
N1 C5 H5 124.1 . . ?
C16 C15 C14 120.4(2) . . ?
C16 C15 H15 119.8 . . ?
C14 C15 H15 119.8 . . ?
C15 C14 C19 119.7(2) . . ?
C15 C14 C13 122.1(2) . . ?
C19 C14 C13 118.2(2) . . ?
O1 C13 C6 120.7(2) . . ?
O1 C13 C14 119.7(2) . . ?
C6 C13 C14 119.6(2) . . ?
C15 C16 C17 119.3(3) . . ?
C15 C16 H16 120.3 . . ?
C17 C16 H16 120.3 . . ?
C18 C17 C16 120.6(3) . . ?
C18 C17 H17 119.7 . . ?
C16 C17 H17 119.7 . . ?
C19 C18 C17 120.0(3) . . ?
C19 C18 H18 120.0 . . ?
C17 C18 H18 120.0 . . ?
C18 C19 C14 120.0(3) . . ?
C18 C19 H19 120.0 . . ?
C14 C19 H19 120.0 . . ?

loop_
_geom_bond_atom_site_label_1
_geom_bond_atom_site_label_2
_geom_bond_distance
_geom_bond_site_symmetry_2
_geom_bond_publ_flag
C7A C8A 1.396(4) . ?
C7A C12A 1.400(4) . ?
C7A C1 1.499(4) . ?
C8A C9A 1.396(5) . ?
C8A Cl1A 1.735(3) . ?
C9A C10A 1.381(5) . ?
C9A H9A 0.9500 . ?
C10A C11A 1.388(5) . ?
C10A H10A 0.9500 . ?
C11A C12A 1.394(5) . ?
C11A H11A 0.9500 . ?
C12A H12A 0.9500 . ?
C7B C8B 1.393(5) . ?
C7B C12B 1.398(5) . ?
C7B C1 1.497(5) . ?
C12B C11B 1.394(6) . ?
C12B H12B 0.9500 . ?
C11B C10B 1.390(6) . ?
C11B H11B 0.9500 . ?
C10B C9B 1.382(6) . ?
C10B H10B 0.9500 . ?
C9B C8B 1.395(5) . ?
C9B H9B 0.9500 . ?
C8B Cl1B 1.733(4) . ?
O1 C13 1.242(3) . ?
C1 C2 1.388(4) . ?
C1 C6 1.414(4) . ?
S1 C3 1.727(3) . ?
S1 C4 1.746(3) . ?
F1 C2 1.347(3) . ?
C2 C3 1.385(4) . ?
N1 C3 1.367(4) . ?
N1 C6 1.396(3) . ?
N1 C5 1.402(3) . ?
C4 C5 1.334(4) . ?
C4 H4 0.9500 . ?
C6 C13 1.445(4) . ?
C5 H5 0.9500 . ?
C15 C16 1.390(4) . ?
C15 C14 1.395(3) . ?
C15 H15 0.9500 . ?
C14 C19 1.397(4) . ?
C14 C13 1.491(4) . ?
C16 C17 1.393(4) . ?
C16 H16 0.9500 . ?
C17 C18 1.387(4) . ?
C17 H17 0.9500 . ?
C18 C19 1.385(4) . ?
C18 H18 0.9500 . ?
C19 H19 0.9500 . ?

loop_
_geom_torsion_atom_site_label_1
_geom_torsion_atom_site_label_2
_geom_torsion_atom_site_label_3
_geom_torsion_atom_site_label_4
_geom_torsion
_geom_torsion_site_symmetry_1
_geom_torsion_site_symmetry_2
_geom_torsion_site_symmetry_3
_geom_torsion_site_symmetry_4
_geom_torsion_publ_flag
C12A C7A C8A C9A 1.5(5) . . . . ?
C1 C7A C8A C9A -174.0(3) . . . . ?
C12A C7A C8A Cl1A 177.8(3) . . . . ?
C1 C7A C8A Cl1A 2.3(4) . . . . ?
C7A C8A C9A C10A 0.1(5) . . . . ?
Cl1A C8A C9A C10A -176.3(3) . . . . ?
C8A C9A C10A C11A -1.2(6) . . . . ?
C9A C10A C11A C12A 0.6(6) . . . . ?
C10A C11A C12A C7A 1.1(6) . . . . ?
C8A C7A C12A C11A -2.1(5) . . . . ?
C1 C7A C12A C11A 173.4(3) . . . . ?
C8B C7B C12B C11B -1(2) . . . . ?
C1 C7B C12B C11B -179.9(12) . . . . ?
C7B C12B C11B C10B 3(2) . . . . ?
C12B C11B C10B C9B -3(2) . . . . ?
C11B C10B C9B C8B 2(2) . . . . ?
C12B C7B C8B C9B 0(2) . . . . ?
C1 C7B C8B C9B 178.8(11) . . . . ?
C12B C7B C8B Cl1B 178.4(10) . . . . ?
C1 C7B C8B Cl1B -2.6(15) . . . . ?
C10B C9B C8B C7B 0(2) . . . . ?
C10B C9B C8B Cl1B -178.8(11) . . . . ?
C8B C7B C1 C2 123.2(9) . . . . ?
C12B C7B C1 C2 -58.0(16) . . . . ?
C8B C7B C1 C6 -77.3(11) . . . . ?
C12B C7B C1 C6 101.5(14) . . . . ?
C8A C7A C1 C2 -67.8(4) . . . . ?
C12A C7A C1 C2 116.8(4) . . . . ?
C8A C7A C1 C6 121.8(3) . . . . ?
C12A C7A C1 C6 -53.5(5) . . . . ?
C6 C1 C2 F1 178.9(3) . . . . ?
C7B C1 C2 F1 -17.6(6) . . . . ?
C7A C1 C2 F1 7.1(5) . . . . ?
C6 C1 C2 C3 0.8(3) . . . . ?
C7B C1 C2 C3 164.3(5) . . . . ?
C7A C1 C2 C3 -171.0(3) . . . . ?
C6 N1 C3 C2 -1.1(3) . . . . ?
C5 N1 C3 C2 -178.3(2) . . . . ?
C6 N1 C3 S1 178.16(18) . . . . ?
C5 N1 C3 S1 1.0(3) . . . . ?
F1 C2 C3 N1 -177.9(3) . . . . ?
C1 C2 C3 N1 0.2(3) . . . . ?
F1 C2 C3 S1 3.2(6) . . . . ?
C1 C2 C3 S1 -178.7(3) . . . . ?
C4 S1 C3 N1 -0.5(2) . . . . ?
C4 S1 C3 C2 178.4(4) . . . . ?
C3 S1 C4 C5 0.0(2) . . . . ?
C3 N1 C6 C1 1.6(3) . . . . ?
C5 N1 C6 C1 177.9(3) . . . . ?
C3 N1 C6 C13 179.9(2) . . . . ?
C5 N1 C6 C13 -3.8(4) . . . . ?
C2 C1 C6 N1 -1.4(3) . . . . ?
C7B C1 C6 N1 -163.1(4) . . . . ?
C7A C1 C6 N1 170.4(3) . . . . ?
C2 C1 C6 C13 -179.5(3) . . . . ?
C7B C1 C6 C13 18.8(6) . . . . ?
C7A C1 C6 C13 -7.6(5) . . . . ?
S1 C4 C5 N1 0.6(3) . . . . ?
C3 N1 C5 C4 -1.0(3) . . . . ?
C6 N1 C5 C4 -177.2(3) . . . . ?
C16 C15 C14 C19 -1.0(4) . . . . ?
C16 C15 C14 C13 -177.8(3) . . . . ?
N1 C6 C13 O1 -18.1(4) . . . . ?
C1 C6 C13 O1 159.7(3) . . . . ?
N1 C6 C13 C14 161.3(2) . . . . ?
C1 C6 C13 C14 -20.9(4) . . . . ?
C15 C14 C13 O1 139.4(3) . . . . ?
C19 C14 C13 O1 -37.4(4) . . . . ?
C15 C14 C13 C6 -40.0(4) . . . . ?
C19 C14 C13 C6 143.2(3) . . . . ?
C14 C15 C16 C17 -1.0(5) . . . . ?
C15 C16 C17 C18 2.0(5) . . . . ?
C16 C17 C18 C19 -1.0(6) . . . . ?
C17 C18 C19 C14 -1.0(5) . . . . ?
C15 C14 C19 C18 2.0(4) . . . . ?
C13 C14 C19 C18 178.9(3) . . . . ?
